data_2201775
loop_
_publ_author_name
'Jones, Peter G.'
'Hillmer, J\"org'
'Hopf, Henning'

_publ_section_title
;
 (<i>S</i>)-4,16-Dihydroxymethyl-[2.2]paracyclophane
 bis-(1<i>S</i>)-camphanoate
;
_journal_issue 1
_journal_name_full 'Acta Crystallographica Section E'
_journal_page_first o24
_journal_page_last o25
_journal_paper_doi 10.1107/S1600536802022328
_journal_volume 59
_journal_year 2003
_chemical_formula_iupac 'C38 H44 O8'
_chemical_formula_moiety 'C38 H44 O8'
_chemical_formula_sum 'C38 H44 O8'
_chemical_formula_weight 628.73
_chemical_name_systematic
;
 (S)-4,16-Dihydroxymethyl-[2.2]paracyclophane bis-(1S)-camphanoate
;
_space_group_IT_number 1
_symmetry_cell_setting triclinic
_symmetry_space_group_name_Hall 'P 1'
_symmetry_space_group_name_H-M 'P 1'
_atom_sites_solution_hydrogens geom
_atom_sites_solution_primary direct
_atom_sites_solution_secondary difmap
_audit_creation_method SHELXL-97
_cell_angle_alpha 67.18(2)
_cell_angle_beta 81.59(2)
_cell_angle_gamma 85.49(2)
_cell_formula_units_Z 1
_cell_length_a 6.740(2)
_cell_length_b 11.295(3)
_cell_length_c 11.647(3)
_cell_measurement_reflns_used 49
_cell_measurement_temperature 178(2)
_cell_measurement_theta_max 11.5
_cell_measurement_theta_min 10
_cell_volume 808.2(4)
_computing_cell_refinement P3
_computing_data_collection 'P3 (Nicolet, 1987)'
_computing_data_reduction 'XDISK (1987)'
_computing_molecular_graphics 'XP (Siemens, 1994)'
_computing_publication_material SHELXL97
_computing_structure_refinement 'SHELXL-97 (Sheldrick, 1997)'
_computing_structure_solution 'SHELXS97 (Sheldrick, 1990)'
_diffrn_ambient_temperature 178(2)
_diffrn_measured_fraction_theta_full 0.998
_diffrn_measured_fraction_theta_max 0.998
_diffrn_measurement_device_type 'Nicolet R3'
_diffrn_measurement_method \wn
_diffrn_radiation_monochromator graphite
_diffrn_radiation_source 'fine-focus sealed tube'
_diffrn_radiation_type MoK\a
_diffrn_radiation_wavelength 0.71073
_diffrn_reflns_av_sigmaI/netI 0.0270
_diffrn_reflns_limit_h_max 0
_diffrn_reflns_limit_h_min -8
_diffrn_reflns_limit_k_max 14
_diffrn_reflns_limit_k_min -14
_diffrn_reflns_limit_l_max 14
_diffrn_reflns_limit_l_min -15
_diffrn_reflns_number 4034
_diffrn_reflns_theta_full 27.50
_diffrn_reflns_theta_max 27.50
_diffrn_reflns_theta_min 3.06
_diffrn_standards_decay_% 0
_diffrn_standards_interval_count 147
_diffrn_standards_number 3
_exptl_absorpt_coefficient_mu 0.090
_exptl_absorpt_correction_type none
_exptl_crystal_colour colourless
_exptl_crystal_density_diffrn 1.292
_exptl_crystal_density_method 'not measured'
_exptl_crystal_description prism
_exptl_crystal_F_000 336
_exptl_crystal_size_max 0.70
_exptl_crystal_size_mid 0.35
_exptl_crystal_size_min 0.20
_refine_diff_density_max 0.191
_refine_diff_density_min -0.220
_refine_ls_extinction_method none
_refine_ls_goodness_of_fit_ref 1.037
_refine_ls_hydrogen_treatment constr
_refine_ls_matrix_type full
_refine_ls_number_parameters 421
_refine_ls_number_reflns 4034
_refine_ls_number_restraints 453
_refine_ls_restrained_S_all 0.979
_refine_ls_R_factor_all 0.0467
_refine_ls_R_factor_gt 0.0366
_refine_ls_shift/su_max <0.001
_refine_ls_shift/su_mean 0.000
_refine_ls_structure_factor_coef Fsqd
_refine_ls_weighting_details 'calc w = 1/[\s^2^(Fo^2^)+(0.0482P)^2^+0.1873P] where P = (Fo^2^+2Fc^2^)/3'
_refine_ls_weighting_scheme calc
_refine_ls_wR_factor_gt 0.0876
_refine_ls_wR_factor_ref 0.0949
_reflns_number_gt 3519
_reflns_number_total 4034
_reflns_threshold_expression I>2\s(I)
_cod_data_source_file bt6213.cif
_cod_data_source_block 3
_cod_database_code 2201775
_cod_database_fobs_code 2201775

loop_
_symmetry_equiv_pos_as_xyz
'x, y, z'

loop_
_atom_site_label
_atom_site_fract_x
_atom_site_fract_y
_atom_site_fract_z
_atom_site_U_iso_or_equiv
_atom_site_adp_type
_atom_site_calc_flag
_atom_site_refinement_flags
_atom_site_occupancy
_atom_site_disorder_assembly
_atom_site_disorder_group
_atom_site_type_symbol
C1 0.5265(5) 0.9990(3) 0.3334(3) 0.0424(7) Uani d U 1 . . C
H1A 0.6293 0.9729 0.2772 0.051 Uiso calc R 1 . . H
H1B 0.5610 1.0851 0.3270 0.051 Uiso calc R 1 . . H
C2 0.3163(4) 1.0089(2) 0.2861(2) 0.0360(6) Uani d U 1 . . C
H2A 0.2761 1.1006 0.2469 0.043 Uiso calc R 1 . . H
H2B 0.3286 0.9719 0.2208 0.043 Uiso calc R 1 . . H
C3 0.1544(4) 0.9398(2) 0.3904(2) 0.0258(5) Uani d U 1 . . C
C4 0.0925(3) 0.8158(2) 0.4130(2) 0.0242(4) Uani d U 1 . . C
C5 0.0213(3) 0.7341(2) 0.5351(2) 0.0241(4) Uani d U 1 . . C
H5 -0.0170 0.6497 0.5502 0.029 Uiso calc R 1 . . H
C6 0.0056(3) 0.7745(2) 0.6352(2) 0.0287(5) Uani d U 1 . . C
C7 0.0185(4) 0.9056(2) 0.6046(2) 0.0302(5) Uani d U 1 . . C
H7 -0.0244 0.9401 0.6669 0.036 Uiso calc R 1 . . H
C8 0.0926(4) 0.9865(2) 0.4851(2) 0.0305(5) Uani d U 1 . . C
H8 0.1019 1.0756 0.4669 0.037 Uiso calc R 1 . . H
C9 0.0097(4) 0.6810(3) 0.7692(2) 0.0367(6) Uani d U 1 . . C
H9A -0.0346 0.5963 0.7771 0.044 Uiso calc R 1 . . H
H9B -0.0871 0.7113 0.8250 0.044 Uiso calc R 1 . . H
C10 0.2261(5) 0.6637(3) 0.8150(2) 0.0388(6) Uani d U 1 . . C
H10A 0.2206 0.6975 0.8821 0.047 Uiso calc R 1 . . H
H10B 0.2619 0.5710 0.8511 0.047 Uiso calc R 1 . . H
C11 0.3881(4) 0.7324(2) 0.7091(2) 0.0298(5) Uani d U 1 . . C
C12 0.4381(4) 0.8573(2) 0.6881(2) 0.0339(5) Uani d U 1 . . C
H12 0.4224 0.8846 0.7565 0.041 Uiso calc R 1 . . H
C13 0.5105(4) 0.9426(2) 0.5687(3) 0.0355(6) Uani d U 1 . . C
H13 0.5432 1.0273 0.5563 0.043 Uiso calc R 1 . . H
C14 0.5352(4) 0.9045(2) 0.4677(2) 0.0318(5) Uani d U 1 . . C
C15 0.5296(3) 0.7732(2) 0.4950(2) 0.0280(5) Uani d U 1 . . C
H15 0.5765 0.7418 0.4309 0.034 Uiso calc R 1 . . H
C16 0.4573(3) 0.6874(2) 0.6137(2) 0.0260(5) Uani d U 1 . . C
C17 0.1057(4) 0.7661(2) 0.3094(2) 0.0287(5) Uani d U 1 . . C
H17A -0.0041 0.7057 0.3272 0.034 Uiso calc R 1 . . H
H17B 0.0906 0.8385 0.2288 0.034 Uiso calc R 1 . . H
O17 0.3001(3) 0.70012(15) 0.29985(15) 0.0292(4) Uani d U 1 . . O
C18 0.4348(4) 0.5498(2) 0.6300(2) 0.0312(5) Uani d U 1 . . C
H18A 0.3100 0.5145 0.6857 0.037 Uiso calc R 1 . . H
H18B 0.4292 0.5442 0.5477 0.037 Uiso calc R 1 . . H
O18 0.6117(3) 0.47748(15) 0.68636(15) 0.0308(4) Uani d U 1 . . O
C19 0.3429(4) 0.6714(2) 0.1981(2) 0.0280(5) Uani d U 1 . . C
O19 0.2371(3) 0.69805(19) 0.11642(17) 0.0426(5) Uani d U 1 . . O
C20 0.5391(4) 0.5977(2) 0.1960(2) 0.0251(4) Uani d U 1 . . C
O20 0.6523(3) 0.59661(15) 0.29415(15) 0.0295(4) Uani d U 1 . . O
C21 0.6824(4) 0.6478(2) 0.0727(2) 0.0324(5) Uani d U 1 . . C
H21A 0.7473 0.7276 0.0623 0.039 Uiso calc R 1 . . H
H21B 0.6119 0.6638 -0.0009 0.039 Uiso calc R 1 . . H
C22 0.8361(4) 0.5346(2) 0.0924(2) 0.0326(5) Uani d U 1 . . C
H22A 0.9722 0.5616 0.0928 0.039 Uiso calc R 1 . . H
H22B 0.8405 0.5001 0.0258 0.039 Uiso calc R 1 . . H
C23 0.7561(3) 0.4330(2) 0.2231(2) 0.0255(4) Uani d U 1 . . C
C24 0.7848(4) 0.4952(2) 0.3137(2) 0.0281(5) Uani d U 1 . . C
O24 0.9019(3) 0.47038(18) 0.38927(17) 0.0361(4) Uani d U 1 . . O
C25 0.5244(3) 0.4519(2) 0.2238(2) 0.0244(4) Uani d U 1 . . C
C26 0.4405(4) 0.4232(2) 0.1227(2) 0.0331(5) Uani d U 1 . . C
H26A 0.4442 0.3302 0.1443 0.040 Uiso calc R 1 . . H
H26B 0.5218 0.4654 0.0416 0.040 Uiso calc R 1 . . H
H26C 0.3016 0.4557 0.1174 0.040 Uiso calc R 1 . . H
C27 0.4054(4) 0.3782(2) 0.3523(2) 0.0310(5) Uani d U 1 . . C
H27A 0.2655 0.4092 0.3524 0.037 Uiso calc R 1 . . H
H27B 0.4642 0.3921 0.4180 0.037 Uiso calc R 1 . . H
H27C 0.4107 0.2862 0.3684 0.037 Uiso calc R 1 . . H
C28 0.8493(4) 0.2998(2) 0.2557(2) 0.0334(5) Uani d U 1 . . C
H28A 0.9943 0.3039 0.2544 0.040 Uiso calc R 1 . . H
H28B 0.8236 0.2652 0.1942 0.040 Uiso calc R 1 . . H
H28C 0.7904 0.2438 0.3397 0.040 Uiso calc R 1 . . H
C29 0.6389(4) 0.3607(2) 0.6834(2) 0.0265(5) Uani d U 1 . . C
O29 0.5302(3) 0.31145(16) 0.64158(16) 0.0348(4) Uani d U 1 . . O
C30 0.8202(4) 0.2893(2) 0.7412(2) 0.0253(4) Uani d U 1 . . C
O30 0.9363(3) 0.36855(15) 0.77927(17) 0.0353(4) Uani d U 1 . . O
C31 0.9723(4) 0.2382(3) 0.6579(2) 0.0354(6) Uani d U 1 . . C
H31A 1.0531 0.3082 0.5927 0.042 Uiso calc R 1 . . H
H31B 0.9047 0.1930 0.6172 0.042 Uiso calc R 1 . . H
C32 1.1021(4) 0.1445(2) 0.7552(2) 0.0333(5) Uani d U 1 . . C
H32A 1.2431 0.1721 0.7358 0.040 Uiso calc R 1 . . H
H32B 1.0987 0.0562 0.7573 0.040 Uiso calc R 1 . . H
C33 1.0038(4) 0.1513(2) 0.8822(2) 0.0272(5) Uani d U 1 . . C
C34 1.0475(4) 0.2860(2) 0.8676(2) 0.0321(5) Uani d U 1 . . C
O34 1.1590(3) 0.32332(19) 0.9172(2) 0.0485(5) Uani d U 1 . . O
C35 0.7768(3) 0.1699(2) 0.8656(2) 0.0254(4) Uani d U 1 . . C
C36 0.6482(4) 0.2045(3) 0.9675(2) 0.0419(6) Uani d U 1 . . C
H36A 0.5130 0.2302 0.9438 0.050 Uiso calc R 1 . . H
H36B 0.7083 0.2759 0.9771 0.050 Uiso calc R 1 . . H
H36C 0.6404 0.1298 1.0471 0.050 Uiso calc R 1 . . H
C37 0.6854(4) 0.0579(2) 0.8514(3) 0.0382(6) Uani d U 1 . . C
H37A 0.6858 -0.0180 0.9297 0.046 Uiso calc R 1 . . H
H37B 0.7644 0.0390 0.7827 0.046 Uiso calc R 1 . . H
H37C 0.5471 0.0807 0.8327 0.046 Uiso calc R 1 . . H
C38 1.0673(4) 0.0461(3) 0.9999(3) 0.0400(6) Uani d U 1 . . C
H38A 1.2120 0.0498 0.9999 0.048 Uiso calc R 1 . . H
H38B 1.0353 -0.0378 1.0017 0.048 Uiso calc R 1 . . H
H38C 0.9954 0.0583 1.0741 0.048 Uiso calc R 1 . . H

loop_
_atom_site_aniso_label
_atom_site_aniso_U_11
_atom_site_aniso_U_22
_atom_site_aniso_U_33
_atom_site_aniso_U_12
_atom_site_aniso_U_13
_atom_site_aniso_U_23
C1 0.0368(14) 0.0362(14) 0.0410(14) -0.0119(12) -0.0027(12) 0.0008(11)
C2 0.0408(15) 0.0293(12) 0.0300(12) -0.0043(11) -0.0053(11) -0.0017(10)
C3 0.0263(11) 0.0230(10) 0.0267(11) 0.0040(9) -0.0076(9) -0.0072(8)
C4 0.0209(10) 0.0267(10) 0.0264(11) 0.0050(9) -0.0047(9) -0.0120(9)
C5 0.0225(11) 0.0218(10) 0.0285(11) 0.0006(8) -0.0034(9) -0.0102(9)
C6 0.0203(11) 0.0370(12) 0.0299(11) -0.0003(9) 0.0019(9) -0.0157(10)
C7 0.0284(12) 0.0357(12) 0.0332(12) 0.0061(10) -0.0033(10) -0.0218(10)
C8 0.0318(13) 0.0232(10) 0.0393(13) 0.0039(10) -0.0097(11) -0.0140(9)
C9 0.0394(14) 0.0421(14) 0.0264(12) -0.0051(12) 0.0052(11) -0.0133(10)
C10 0.0498(16) 0.0412(14) 0.0228(11) -0.0002(12) -0.0049(11) -0.0095(10)
C11 0.0341(13) 0.0313(12) 0.0248(11) 0.0061(10) -0.0103(10) -0.0105(9)
C12 0.0371(14) 0.0355(13) 0.0363(13) 0.0070(11) -0.0111(11) -0.0207(11)
C13 0.0322(13) 0.0280(12) 0.0499(15) -0.0009(10) -0.0113(12) -0.0167(11)
C14 0.0235(12) 0.0325(12) 0.0338(12) -0.0051(10) -0.0023(10) -0.0064(10)
C15 0.0235(11) 0.0335(12) 0.0308(12) 0.0026(9) -0.0044(9) -0.0166(10)
C16 0.0256(11) 0.0235(10) 0.0310(11) 0.0057(9) -0.0109(9) -0.0112(9)
C17 0.0297(12) 0.0311(11) 0.0288(11) 0.0061(10) -0.0073(10) -0.0152(9)
O17 0.0314(9) 0.0337(9) 0.0254(8) 0.0098(7) -0.0074(7) -0.0152(7)
C18 0.0325(13) 0.0247(11) 0.0390(13) 0.0067(10) -0.0148(11) -0.0127(10)
O18 0.0337(9) 0.0242(8) 0.0361(9) 0.0076(7) -0.0142(8) -0.0114(7)
C19 0.0327(12) 0.0283(11) 0.0242(10) 0.0048(9) -0.0062(9) -0.0115(9)
O19 0.0480(11) 0.0551(12) 0.0352(9) 0.0209(10) -0.0187(9) -0.0280(9)
C20 0.0302(12) 0.0246(10) 0.0224(10) 0.0011(9) -0.0057(9) -0.0105(8)
O20 0.0298(9) 0.0314(8) 0.0320(8) 0.0038(7) -0.0092(7) -0.0162(7)
C21 0.0351(13) 0.0289(11) 0.0282(11) 0.0008(10) -0.0002(10) -0.0070(9)
C22 0.0312(12) 0.0328(12) 0.0296(12) -0.0011(10) 0.0058(10) -0.0106(10)
C23 0.0244(11) 0.0246(10) 0.0272(11) 0.0020(9) -0.0012(9) -0.0107(9)
C24 0.0255(11) 0.0280(11) 0.0296(11) -0.0011(9) -0.0016(9) -0.0102(9)
O24 0.0336(9) 0.0415(10) 0.0354(9) 0.0025(8) -0.0111(8) -0.0154(8)
C25 0.0247(11) 0.0244(10) 0.0252(11) 0.0016(9) -0.0023(9) -0.0112(8)
C26 0.0337(13) 0.0369(13) 0.0358(12) 0.0026(11) -0.0063(11) -0.0215(11)
C27 0.0283(12) 0.0316(12) 0.0301(11) -0.0035(10) 0.0017(10) -0.0099(9)
C28 0.0307(13) 0.0277(11) 0.0426(14) 0.0034(10) -0.0041(11) -0.0153(10)
C29 0.0316(12) 0.0211(10) 0.0252(10) 0.0014(9) -0.0054(9) -0.0070(8)
O29 0.0377(10) 0.0285(8) 0.0413(10) 0.0036(7) -0.0158(8) -0.0136(8)
C30 0.0282(11) 0.0210(10) 0.0267(11) 0.0014(9) -0.0068(9) -0.0085(8)
O30 0.0375(10) 0.0231(8) 0.0475(10) 0.0002(7) -0.0170(8) -0.0120(7)
C31 0.0299(13) 0.0453(14) 0.0283(12) 0.0051(11) -0.0011(10) -0.0132(11)
C32 0.0296(12) 0.0346(12) 0.0376(13) 0.0069(10) -0.0029(10) -0.0177(10)
C33 0.0283(12) 0.0224(10) 0.0298(11) 0.0033(9) -0.0078(9) -0.0079(9)
C34 0.0294(12) 0.0294(12) 0.0405(13) 0.0039(10) -0.0117(11) -0.0150(10)
O34 0.0480(12) 0.0417(11) 0.0691(14) 0.0060(9) -0.0308(11) -0.0288(10)
C35 0.0272(11) 0.0236(10) 0.0238(10) 0.0019(9) -0.0050(9) -0.0070(8)
C36 0.0374(14) 0.0552(17) 0.0305(13) 0.0071(13) -0.0028(11) -0.0155(12)
C37 0.0363(14) 0.0258(12) 0.0495(15) -0.0032(11) -0.0103(12) -0.0089(11)
C38 0.0417(15) 0.0345(13) 0.0378(14) 0.0070(12) -0.0164(12) -0.0049(11)

loop_
_atom_type_symbol
_atom_type_description
_atom_type_scat_dispersion_real
_atom_type_scat_dispersion_imag
_atom_type_scat_source
C C 0.0033 0.0016 'International Tables Vol C Tables 4.2.6.8 and 6.1.1.4'
H H 0.0000 0.0000 'International Tables Vol C Tables 4.2.6.8 and 6.1.1.4'
O O 0.0106 0.0060 'International Tables Vol C Tables 4.2.6.8 and 6.1.1.4'

loop_
_geom_angle_atom_site_label_1
_geom_angle_atom_site_label_2
_geom_angle_atom_site_label_3
_geom_angle
C14 C1 C2 114.1(2)
C14 C1 H1A 108.7
C2 C1 H1A 108.7
C14 C1 H1B 108.7
C2 C1 H1B 108.7
H1A C1 H1B 107.6
C3 C2 C1 112.8(2)
C3 C2 H2A 109.0
C1 C2 H2A 109.0
C3 C2 H2B 109.0
C1 C2 H2B 109.0
H2A C2 H2B 107.8
C8 C3 C4 116.4(2)
C8 C3 C2 119.1(2)
C4 C3 C2 123.0(2)
C5 C4 C3 119.8(2)
C5 C4 C17 118.4(2)
C3 C4 C17 121.8(2)
C6 C5 C4 121.1(2)
C6 C5 H5 119.4
C4 C5 H5 119.4
C7 C6 C5 116.6(2)
C7 C6 C9 120.4(2)
C5 C6 C9 122.2(2)
C8 C7 C6 121.0(2)
C8 C7 H7 119.5
C6 C7 H7 119.5
C7 C8 C3 121.2(2)
C7 C8 H8 119.4
C3 C8 H8 119.4
C6 C9 C10 113.3(2)
C6 C9 H9A 108.9
C10 C9 H9A 108.9
C6 C9 H9B 108.9
C10 C9 H9B 108.9
H9A C9 H9B 107.7
C11 C10 C9 112.5(2)
C11 C10 H10A 109.1
C9 C10 H10A 109.1
C11 C10 H10B 109.1
C9 C10 H10B 109.1
H10A C10 H10B 107.8
C12 C11 C16 116.8(2)
C12 C11 C10 120.0(2)
C16 C11 C10 121.6(2)
C13 C12 C11 121.2(2)
C13 C12 H12 119.4
C11 C12 H12 119.4
C14 C13 C12 120.3(2)
C14 C13 H13 119.8
C12 C13 H13 119.8
C13 C14 C15 117.0(2)
C13 C14 C1 122.5(2)
C15 C14 C1 119.3(2)
C16 C15 C14 121.5(2)
C16 C15 H15 119.2
C14 C15 H15 119.2
C15 C16 C11 119.9(2)
C15 C16 C18 117.5(2)
C11 C16 C18 122.3(2)
O17 C17 C4 109.78(18)
O17 C17 H17A 109.7
C4 C17 H17A 109.7
O17 C17 H17B 109.7
C4 C17 H17B 109.7
H17A C17 H17B 108.2
C19 O17 C17 115.01(18)
O18 C18 C16 106.69(19)
O18 C18 H18A 110.4
C16 C18 H18A 110.4
O18 C18 H18B 110.4
C16 C18 H18B 110.4
H18A C18 H18B 108.6
C29 O18 C18 114.83(18)
O19 C19 O17 124.7(2)
O19 C19 C20 122.3(2)
O17 C19 C20 112.93(19)
O20 C20 C19 111.00(18)
O20 C20 C21 106.02(19)
C19 C20 C21 115.87(19)
O20 C20 C25 102.61(16)
C19 C20 C25 116.3(2)
C21 C20 C25 103.71(18)
C24 O20 C20 106.11(17)
C20 C21 C22 101.45(18)
C20 C21 H21A 111.5
C22 C21 H21A 111.5
C20 C21 H21B 111.5
C22 C21 H21B 111.5
H21A C21 H21B 109.3
C21 C22 C23 103.79(18)
C21 C22 H22A 111.0
C23 C22 H22A 111.0
C21 C22 H22B 111.0
C23 C22 H22B 111.0
H22A C22 H22B 109.0
C28 C23 C24 113.9(2)
C28 C23 C22 115.87(19)
C24 C23 C22 103.53(19)
C28 C23 C25 119.6(2)
C24 C23 C25 99.17(18)
C22 C23 C25 102.27(19)
O24 C24 O20 121.6(2)
O24 C24 C23 130.8(2)
O20 C24 C23 107.52(19)
C26 C25 C27 109.3(2)
C26 C25 C23 114.97(19)
C27 C25 C23 113.48(19)
C26 C25 C20 114.46(18)
C27 C25 C20 112.70(18)
C23 C25 C20 91.09(17)
C25 C26 H26A 109.5
C25 C26 H26B 109.5
H26A C26 H26B 109.5
C25 C26 H26C 109.5
H26A C26 H26C 109.5
H26B C26 H26C 109.5
C25 C27 H27A 109.5
C25 C27 H27B 109.5
H27A C27 H27B 109.5
C25 C27 H27C 109.5
H27A C27 H27C 109.5
H27B C27 H27C 109.5
C23 C28 H28A 109.5
C23 C28 H28B 109.5
H28A C28 H28B 109.5
C23 C28 H28C 109.5
H28A C28 H28C 109.5
H28B C28 H28C 109.5
O29 C29 O18 125.3(2)
O29 C29 C30 120.9(2)
O18 C29 C30 113.7(2)
O30 C30 C29 111.95(18)
O30 C30 C31 105.2(2)
C29 C30 C31 116.25(19)
O30 C30 C35 102.18(17)
C29 C30 C35 115.79(19)
C31 C30 C35 104.00(18)
C34 O30 C30 106.50(17)
C30 C31 C32 101.49(18)
C30 C31 H31A 111.5
C32 C31 H31A 111.5
C30 C31 H31B 111.5
C32 C31 H31B 111.5
H31A C31 H31B 109.3
C31 C32 C33 104.00(19)
C31 C32 H32A 111.0
C33 C32 H32A 111.0
C31 C32 H32B 111.0
C33 C32 H32B 111.0
H32A C32 H32B 109.0
C34 C33 C38 114.7(2)
C34 C33 C32 103.25(19)
C38 C33 C32 116.0(2)
C34 C33 C35 99.14(18)
C38 C33 C35 118.8(2)
C32 C33 C35 102.52(19)
O34 C34 O30 122.0(2)
O34 C34 C33 130.7(2)
O30 C34 C33 107.3(2)
C36 C35 C37 109.7(2)
C36 C35 C30 112.1(2)
C37 C35 C30 114.73(19)
C36 C35 C33 113.5(2)
C37 C35 C33 114.6(2)
C30 C35 C33 91.31(17)
C35 C36 H36A 109.5
C35 C36 H36B 109.5
H36A C36 H36B 109.5
C35 C36 H36C 109.5
H36A C36 H36C 109.5
H36B C36 H36C 109.5
C35 C37 H37A 109.5
C35 C37 H37B 109.5
H37A C37 H37B 109.5
C35 C37 H37C 109.5
H37A C37 H37C 109.5
H37B C37 H37C 109.5
C33 C38 H38A 109.5
C33 C38 H38B 109.5
H38A C38 H38B 109.5
C33 C38 H38C 109.5
H38A C38 H38C 109.5
H38B C38 H38C 109.5

loop_
_geom_bond_atom_site_label_1
_geom_bond_atom_site_label_2
_geom_bond_site_symmetry_2
_geom_bond_distance
_geom_bond_publ_flag
C1 C14 . 1.520(3) ?
C1 C2 . 1.575(4) ?
C1 H1A . 0.9900 ?
C1 H1B . 0.9900 ?
C2 C3 . 1.512(3) ?
C2 H2A . 0.9900 ?
C2 H2B . 0.9900 ?
C3 C8 . 1.397(3) ?
C3 C4 . 1.407(3) ?
C4 C5 . 1.399(3) ?
C4 C17 . 1.505(3) ?
C5 C6 . 1.395(3) ?
C5 H5 . 0.9500 ?
C6 C7 . 1.388(3) ?
C6 C9 . 1.511(3) ?
C7 C8 . 1.380(4) ?
C7 H7 . 0.9500 ?
C8 H8 . 0.9500 ?
C9 C10 . 1.598(4) ?
C9 H9A . 0.9900 ?
C9 H9B . 0.9900 ?
C10 C11 . 1.521(4) ?
C10 H10A . 0.9900 ?
C10 H10B . 0.9900 ?
C11 C12 . 1.394(3) ?
C11 C16 . 1.401(3) ?
C12 C13 . 1.392(4) ?
C12 H12 . 0.9500 ?
C13 C14 . 1.386(4) ?
C13 H13 . 0.9500 ?
C14 C15 . 1.392(3) ?
C15 C16 . 1.388(3) ?
C15 H15 . 0.9500 ?
C16 C18 . 1.508(3) ?
C17 O17 . 1.467(3) ?
C17 H17A . 0.9900 ?
C17 H17B . 0.9900 ?
O17 C19 . 1.333(3) ?
C18 O18 . 1.477(3) ?
C18 H18A . 0.9900 ?
C18 H18B . 0.9900 ?
O18 C29 . 1.330(3) ?
C19 O19 . 1.202(3) ?
C19 C20 . 1.509(3) ?
C20 O20 . 1.460(3) ?
C20 C21 . 1.538(3) ?
C20 C25 . 1.559(3) ?
O20 C24 . 1.363(3) ?
C21 C22 . 1.548(4) ?
C21 H21A . 0.9900 ?
C21 H21B . 0.9900 ?
C22 C23 . 1.558(3) ?
C22 H22A . 0.9900 ?
C22 H22B . 0.9900 ?
C23 C28 . 1.510(3) ?
C23 C24 . 1.518(3) ?
C23 C25 . 1.559(3) ?
C24 O24 . 1.205(3) ?
C25 C26 . 1.526(3) ?
C25 C27 . 1.538(3) ?
C26 H26A . 0.9800 ?
C26 H26B . 0.9800 ?
C26 H26C . 0.9800 ?
C27 H27A . 0.9800 ?
C27 H27B . 0.9800 ?
C27 H27C . 0.9800 ?
C28 H28A . 0.9800 ?
C28 H28B . 0.9800 ?
C28 H28C . 0.9800 ?
C29 O29 . 1.210(3) ?
C29 C30 . 1.504(3) ?
C30 O30 . 1.459(3) ?
C30 C31 . 1.541(3) ?
C30 C35 . 1.557(3) ?
O30 C34 . 1.364(3) ?
C31 C32 . 1.544(3) ?
C31 H31A . 0.9900 ?
C31 H31B . 0.9900 ?
C32 C33 . 1.558(3) ?
C32 H32A . 0.9900 ?
C32 H32B . 0.9900 ?
C33 C34 . 1.511(3) ?
C33 C38 . 1.517(3) ?
C33 C35 . 1.558(3) ?
C34 O34 . 1.201(3) ?
C35 C36 . 1.522(3) ?
C35 C37 . 1.524(3) ?
C36 H36A . 0.9800 ?
C36 H36B . 0.9800 ?
C36 H36C . 0.9800 ?
C37 H37A . 0.9800 ?
C37 H37B . 0.9800 ?
C37 H37C . 0.9800 ?
C38 H38A . 0.9800 ?
C38 H38B . 0.9800 ?
C38 H38C . 0.9800 ?

loop_
_geom_hbond_atom_site_label_D
_geom_hbond_atom_site_label_H
_geom_hbond_atom_site_label_A
_geom_hbond_site_symmetry_A
_geom_hbond_distance_DH
_geom_hbond_distance_HA
_geom_hbond_distance_DA
_geom_hbond_angle_DHA
C22 H22A O19 1_655 0.99 2.56 3.493(4) 157
C32 H32A O29 1_655 0.99 2.44 3.381(3) 159
C17 H17A O24 1_455 0.99 2.58 3.442(3) 146
C27 H27A O24 1_455 0.98 2.51 3.486(3) 171
C9 H9A O30 1_455 0.99 2.59 3.556(3) 167
C36 H36A O34 1_455 0.98 2.54 3.503(4) 167

loop_
_geom_torsion_atom_site_label_1
_geom_torsion_atom_site_label_2
_geom_torsion_atom_site_label_3
_geom_torsion_atom_site_label_4
_geom_torsion
_geom_torsion_publ_flag
C14 C1 C2 C3 9.9(3) ?
C1 C2 C3 C8 66.9(3) ?
C1 C2 C3 C4 -98.9(3) ?
C8 C3 C4 C5 -16.3(3) ?
C2 C3 C4 C5 149.8(2) ?
C8 C3 C4 C17 165.4(2) ?
C2 C3 C4 C17 -28.5(3) ?
C3 C4 C5 C6 1.7(3) ?
C17 C4 C5 C6 180.0(2) ?
C4 C5 C6 C7 14.4(3) ?
C4 C5 C6 C9 -155.5(2) ?
C5 C6 C7 C8 -15.8(4) ?
C9 C6 C7 C8 154.3(2) ?
C6 C7 C8 C3 1.0(4) ?
C4 C3 C8 C7 15.2(4) ?
C2 C3 C8 C7 -151.5(2) ?
C7 C6 C9 C10 -72.6(3) ?
C5 C6 C9 C10 96.9(3) ?
C6 C9 C10 C11 -7.1(3) ?
C9 C10 C11 C12 93.2(3) ?
C9 C10 C11 C16 -71.8(3) ?
C16 C11 C12 C13 14.7(4) ?
C10 C11 C12 C13 -151.0(3) ?
C11 C12 C13 C14 -0.3(4) ?
C12 C13 C14 C15 -14.3(4) ?
C12 C13 C14 C1 153.5(3) ?
C2 C1 C14 C13 -97.1(3) ?
C2 C1 C14 C15 70.5(3) ?
C13 C14 C15 C16 14.6(4) ?
C1 C14 C15 C16 -153.6(2) ?
C14 C15 C16 C11 -0.1(4) ?
C14 C15 C16 C18 173.0(2) ?
C12 C11 C16 C15 -14.4(3) ?
C10 C11 C16 C15 151.0(2) ?
C12 C11 C16 C18 172.8(2) ?
C10 C11 C16 C18 -21.8(4) ?
C5 C4 C17 O17 -87.5(3) ?
C3 C4 C17 O17 90.7(3) y
C4 C17 O17 C19 -169.00(19) y
C15 C16 C18 O18 99.8(2) ?
C11 C16 C18 O18 -87.3(3) y
C16 C18 O18 C29 -166.57(19) y
C17 O17 C19 O19 1.6(3) ?
C17 O17 C19 C20 -177.01(19) y
O19 C19 C20 O20 170.7(2) ?
O17 C19 C20 O20 -10.7(3) ?
O19 C19 C20 C21 49.7(3) ?
O17 C19 C20 C21 -131.7(2) ?
O19 C19 C20 C25 -72.5(3) ?
O17 C19 C20 C25 106.1(2) y
C19 C20 O20 C24 159.30(18) ?
C21 C20 O20 C24 -74.1(2) ?
C25 C20 O20 C24 34.4(2) ?
O20 C20 C21 C22 69.5(2) ?
C19 C20 C21 C22 -166.9(2) ?
C25 C20 C21 C22 -38.2(2) ?
C20 C21 C22 C23 1.6(2) ?
C21 C22 C23 C28 167.0(2) ?
C21 C22 C23 C24 -67.6(2) ?
C21 C22 C23 C25 35.1(2) ?
C20 O20 C24 O24 179.1(2) ?
C20 O20 C24 C23 1.2(2) ?
C28 C23 C24 O24 18.2(4) ?
C22 C23 C24 O24 -108.5(3) ?
C25 C23 C24 O24 146.5(3) ?
C28 C23 C24 O20 -164.18(19) ?
C22 C23 C24 O20 69.1(2) ?
C25 C23 C24 O20 -36.0(2) ?
C28 C23 C25 C26 -66.8(3) ?
C24 C23 C25 C26 168.89(19) ?
C22 C23 C25 C26 62.8(2) ?
C28 C23 C25 C27 60.0(3) ?
C24 C23 C25 C27 -64.3(2) ?
C22 C23 C25 C27 -170.39(19) ?
C28 C23 C25 C20 175.4(2) ?
C24 C23 C25 C20 51.13(18) ?
C22 C23 C25 C20 -54.98(19) ?
O20 C20 C25 C26 -170.92(19) ?
C19 C20 C25 C26 67.7(3) ?
C21 C20 C25 C26 -60.7(2) ?
O20 C20 C25 C27 63.4(2) ?
C19 C20 C25 C27 -58.0(3) ?
C21 C20 C25 C27 173.6(2) ?
O20 C20 C25 C23 -52.72(18) ?
C19 C20 C25 C23 -174.06(19) ?
C21 C20 C25 C23 57.5(2) ?
C18 O18 C29 O29 -1.5(3) ?
C18 O18 C29 C30 179.89(19) y
O29 C29 C30 O30 176.8(2) ?
O18 C29 C30 O30 -4.5(3) ?
O29 C29 C30 C31 55.9(3) ?
O18 C29 C30 C31 -125.4(2) ?
O29 C29 C30 C35 -66.6(3) ?
O18 C29 C30 C35 112.0(2) y
C29 C30 O30 C34 158.5(2) ?
C31 C30 O30 C34 -74.4(2) ?
C35 C30 O30 C34 34.0(2) ?
O30 C30 C31 C32 69.3(2) ?
C29 C30 C31 C32 -166.2(2) ?
C35 C30 C31 C32 -37.7(2) ?
C30 C31 C32 C33 1.5(2) ?
C31 C32 C33 C34 -67.9(2) ?
C31 C32 C33 C38 165.8(2) ?
C31 C32 C33 C35 34.8(2) ?
C30 O30 C34 O34 -179.8(3) ?
C30 O30 C34 C33 1.7(3) ?
C38 C33 C34 O34 17.8(4) ?
C32 C33 C34 O34 -109.4(3) ?
C35 C33 C34 O34 145.3(3) ?
C38 C33 C34 O30 -163.9(2) ?
C32 C33 C34 O30 69.0(2) ?
C35 C33 C34 O30 -36.3(2) ?
O30 C30 C35 C36 63.6(2) ?
C29 C30 C35 C36 -58.4(3) ?
C31 C30 C35 C36 172.8(2) ?
O30 C30 C35 C37 -170.41(19) ?
C29 C30 C35 C37 67.7(3) ?
C31 C30 C35 C37 -61.1(3) ?
O30 C30 C35 C33 -52.50(19) ?
C29 C30 C35 C33 -174.43(19) ?
C31 C30 C35 C33 56.8(2) ?
C34 C33 C35 C36 -63.3(2) ?
C38 C33 C35 C36 61.4(3) ?
C32 C33 C35 C36 -169.2(2) ?
C34 C33 C35 C37 169.6(2) ?
C38 C33 C35 C37 -65.6(3) ?
C32 C33 C35 C37 63.7(2) ?
C34 C33 C35 C30 51.53(19) ?
C38 C33 C35 C30 176.3(2) ?
C32 C33 C35 C30 -54.34(19) ?

loop_
_cod_related_entry_id
_cod_related_entry_database
_cod_related_entry_code
1 ChemSpider 21175118
